data_1520053
loop_
_publ_author_name
'Rong, Yaoguang'
'Tang, Zhongjia'
'Zhao, Yufeng'
'Zhong, Xin'
'Venkatesan, Swaminathan'
'Graham, Harrison'
'Patton, Matthew'
'Jing, Yan'
'Guloy, Arnold M.'
'Yao, Yan'

_publ_section_title
;
 Solvent engineering towards controlled grain growth in perovskite planar
 heterojunction solar cells.
;
_journal_issue 24
_journal_name_full Nanoscale
_journal_page_first 10595
_journal_page_last 10599
_journal_paper_doi 10.1039/c5nr02866c
_journal_volume 7
_journal_year 2015
_chemical_formula_sum 'C6 H24 I8 N2 O2 Pb3 S2'
_chemical_formula_weight 1857.16
_chemical_name_systematic
;
 ?
;
_space_group_IT_number 36
_symmetry_cell_setting orthorhombic
_symmetry_space_group_name_Hall 'C 2c -2'
_symmetry_space_group_name_H-M 'C m c 21'
_atom_sites_solution_hydrogens none
_atom_sites_solution_primary direct
_atom_sites_solution_secondary difmap
_audit_creation_method SHELXL-97
_cell_angle_alpha 90.00
_cell_angle_beta 90.00
_cell_angle_gamma 90.00
_cell_formula_units_Z 4
_cell_length_a 4.6212(13)
_cell_length_b 27.484(8)
_cell_length_c 26.923(7)
_cell_measurement_reflns_used 1331
_cell_measurement_temperature 296(2)
_cell_measurement_theta_max 23.16
_cell_measurement_theta_min 2.71
_cell_volume 3419.5(16)
_computing_cell_refinement 'Bruker SMART'
_computing_data_collection 'Bruker SMART'
_computing_data_reduction 'Bruker SAINT'
_computing_molecular_graphics 'Diamond 3'
_computing_publication_material 'Bruker SHELXTL'
_computing_structure_refinement 'Bruker SHELXTL'
_computing_structure_solution 'Bruker SHELXTL'
_diffrn_ambient_temperature 296(2)
_diffrn_measured_fraction_theta_full 0.997
_diffrn_measured_fraction_theta_max 0.925
_diffrn_measurement_device_type 'CCD area detector'
_diffrn_measurement_method 'phi and omega scans'
_diffrn_radiation_monochromator graphite
_diffrn_radiation_source 'fine-focus sealed tube'
_diffrn_radiation_type MoK\a
_diffrn_radiation_wavelength 0.71073
_diffrn_reflns_av_R_equivalents 0.0841
_diffrn_reflns_av_sigmaI/netI 0.1352
_diffrn_reflns_limit_h_max 6
_diffrn_reflns_limit_h_min -4
_diffrn_reflns_limit_k_max 34
_diffrn_reflns_limit_k_min -37
_diffrn_reflns_limit_l_max 32
_diffrn_reflns_limit_l_min -36
_diffrn_reflns_number 9176
_diffrn_reflns_theta_full 25.00
_diffrn_reflns_theta_max 29.34
_diffrn_reflns_theta_min 1.48
_exptl_absorpt_coefficient_mu 22.084
_exptl_absorpt_correction_T_max 0.8401
_exptl_absorpt_correction_T_min 0.6129
_exptl_absorpt_correction_type psi-scan
_exptl_absorpt_process_details '(North et al., 1968)'
_exptl_crystal_colour 'Translucent light yellow'
_exptl_crystal_density_diffrn 3.607
_exptl_crystal_density_method 'not measured'
_exptl_crystal_description needle
_exptl_crystal_F_000 3168
_exptl_crystal_size_max 0.40
_exptl_crystal_size_mid 0.02
_exptl_crystal_size_min 0.02
_refine_diff_density_max 1.395
_refine_diff_density_min -1.390
_refine_diff_density_rms 0.290
_refine_ls_abs_structure_details 'Flack H D (1983), Acta Cryst. A39, 876-881'
_refine_ls_abs_structure_Flack 0.421(12)
_refine_ls_extinction_coef 0.000049(12)
_refine_ls_extinction_expression Fc^*^=kFc[1+0.001xFc^2^\l^3^/sin(2\q)]^-1/4^
_refine_ls_extinction_method SHELXL
_refine_ls_goodness_of_fit_ref 0.836
_refine_ls_hydrogen_treatment none
_refine_ls_matrix_type full
_refine_ls_number_parameters 123
_refine_ls_number_reflns 4384
_refine_ls_number_restraints 1
_refine_ls_restrained_S_all 0.836
_refine_ls_R_factor_all 0.1237
_refine_ls_R_factor_gt 0.0538
_refine_ls_shift/su_max 0.000
_refine_ls_shift/su_mean 0.000
_refine_ls_structure_factor_coef Fsqd
_refine_ls_weighting_details 'calc w=1/[\s^2^(Fo^2^)+(0.0461P)^2^+0.0000P] where P=(Fo^2^+2Fc^2^)/3'
_refine_ls_weighting_scheme calc
_refine_ls_wR_factor_gt 0.1053
_refine_ls_wR_factor_ref 0.1217
_reflns_number_gt 2186
_reflns_number_total 4384
_reflns_threshold_expression >2sigma(I)
_cod_data_source_file c5nr02866c2.cif
_cod_data_source_block 36
_cod_depositor_comments
;
The following automatic conversions were performed:

'_symmetry_cell_setting' value 'Orthorhombic' changed to
'orthorhombic' according to
/usr/data/users/saulius/crontab/automatic-downloads/rss-feeds/RSC/lib/dictionaries/cif_core.dic
dictionary named 'cif_core.dic' version 2.4.2 from 2011-04-26.

Automatic conversion script
Id: cif_fix_values 3271 2015-04-21 07:52:19Z andrius 

 Adding full bibliography for 1520053.cif.
;
_cod_original_sg_symbol_H-M 'Cmc2(1) '
_cod_database_code 1520053

loop_
_symmetry_equiv_pos_as_xyz
'x, y, z'
'-x, -y, z+1/2'
'x, -y, z+1/2'
'-x, y, z'
'x+1/2, y+1/2, z'
'-x+1/2, -y+1/2, z+1/2'
'x+1/2, -y+1/2, z+1/2'
'-x+1/2, y+1/2, z'

loop_
_atom_site_label
_atom_site_type_symbol
_atom_site_fract_x
_atom_site_fract_y
_atom_site_fract_z
_atom_site_U_iso_or_equiv
_atom_site_adp_type
_atom_site_occupancy
_atom_site_symmetry_multiplicity
_atom_site_calc_flag
_atom_site_refinement_flags
N1 N 0.5000 0.3623(14) 0.8214(14) 0.072(10) Uiso 1 2 d S
C1 C 0.5000 0.3692(19) 0.7622(18) 0.096(17) Uiso 1 2 d S
N2 N 0.5000 0.8658(16) 0.2797(16) 0.105(14) Uiso 1 2 d S
C2 C 0.5000 0.8818(17) 0.2276(16) 0.063(11) Uiso 1 2 d S
S1 S 0.144(3) 0.4466(6) 0.8936(6) 0.058(4) Uani 0.50 1 d P
O1 O 0.0000 0.4045(10) 0.8576(11) 0.066(8) Uani 1 2 d S
C3 C 0.0000 0.5032(13) 0.8794(13) 0.046(9) Uiso 1 2 d S
C4 C 0.0000 0.4332(18) 0.9550(16) 0.073(14) Uiso 1 2 d S
S2 S 0.866(3) 0.8018(5) 0.1512(5) 0.050(4) Uani 0.50 1 d P
O2 O 1.0000 0.8402(10) 0.1882(8) 0.058(8) Uani 1 2 d S
C5 C 1.0000 0.8136(15) 0.0942(14) 0.050(10) Uiso 1 2 d S
C6 C 1.0000 0.7491(18) 0.1654(18) 0.087(16) Uiso 1 2 d S
Pb1 Pb 0.5000 0.12169(6) 0.03065(6) 0.0388(3) Uani 1 2 d S
Pb2 Pb 0.0000 0.01055(6) 0.13482(5) 0.0444(4) Uani 1 2 d S
Pb3 Pb 0.0000 0.23496(6) -0.07450(5) 0.0455(4) Uani 1 2 d S
I1 I 0.0000 0.04303(10) 0.00964(9) 0.0427(6) Uani 1 2 d S
I2 I 0.0000 0.20177(9) 0.04978(9) 0.0436(7) Uani 1 2 d S
I3 I 0.5000 0.09665(10) 0.14830(8) 0.0443(6) Uani 1 2 d S
I4 I 0.5000 0.14923(10) -0.08443(9) 0.0468(7) Uani 1 2 d S
I5 I -0.5000 -0.06277(10) 0.10461(10) 0.0477(7) Uani 1 2 d S
I6 I -0.5000 0.31134(10) -0.05121(10) 0.0491(7) Uani 1 2 d S
I7 I 0.0000 -0.01417(11) 0.24436(10) 0.0589(8) Uani 1 2 d S
I8 I 0.0000 0.25415(12) -0.18449(10) 0.0601(8) Uani 1 2 d S

loop_
_atom_site_aniso_label
_atom_site_aniso_U_11
_atom_site_aniso_U_22
_atom_site_aniso_U_33
_atom_site_aniso_U_23
_atom_site_aniso_U_13
_atom_site_aniso_U_12
S1 0.047(8) 0.066(11) 0.062(9) -0.019(8) 0.010(7) -0.004(7)
O1 0.07(2) 0.030(17) 0.09(2) 0.008(15) 0.000 0.000
S2 0.043(8) 0.052(9) 0.056(9) -0.016(7) -0.002(6) -0.006(6)
O2 0.063(18) 0.09(2) 0.023(12) -0.024(13) 0.000 0.000
Pb1 0.0332(6) 0.0437(8) 0.0395(7) 0.0030(6) 0.000 0.000
Pb2 0.0353(8) 0.0475(10) 0.0503(9) 0.0064(8) 0.000 0.000
Pb3 0.0430(9) 0.0496(10) 0.0439(9) 0.0069(7) 0.000 0.000
I1 0.0373(14) 0.0411(17) 0.0497(15) -0.0032(11) 0.000 0.000
I2 0.0430(16) 0.0434(17) 0.0444(15) -0.0059(11) 0.000 0.000
I3 0.0436(15) 0.0508(17) 0.0386(15) -0.0010(12) 0.000 0.000
I4 0.0589(16) 0.0473(17) 0.0341(14) 0.0025(12) 0.000 0.000
I5 0.0419(15) 0.0467(17) 0.0547(16) -0.0009(13) 0.000 0.000
I6 0.0476(16) 0.0474(17) 0.0522(15) 0.0008(12) 0.000 0.000
I7 0.0680(19) 0.062(2) 0.0472(16) -0.0007(15) 0.000 0.000
I8 0.078(2) 0.059(2) 0.0439(15) 0.0043(14) 0.000 0.000

loop_
_atom_type_symbol
_atom_type_description
_atom_type_scat_dispersion_real
_atom_type_scat_dispersion_imag
_atom_type_scat_source
C C 0.0033 0.0016 'International Tables Vol C Tables 4.2.6.8 and 6.1.1.4'
H H 0.0000 0.0000 'International Tables Vol C Tables 4.2.6.8 and 6.1.1.4'
N N 0.0061 0.0033 'International Tables Vol C Tables 4.2.6.8 and 6.1.1.4'
O O 0.0106 0.0060 'International Tables Vol C Tables 4.2.6.8 and 6.1.1.4'
S S 0.1246 0.1234 'International Tables Vol C Tables 4.2.6.8 and 6.1.1.4'
I I -0.4742 1.8119 'International Tables Vol C Tables 4.2.6.8 and 6.1.1.4'
Pb Pb -3.3944 10.1111 'International Tables Vol C Tables 4.2.6.8 and 6.1.1.4'

loop_
_geom_angle_atom_site_label_1
_geom_angle_atom_site_label_2
_geom_angle_atom_site_label_3
_geom_angle
_geom_angle_site_symmetry_1
_geom_angle_site_symmetry_3
S1 S1 O1 66.1(7) 4 .
S1 S1 C3 67.4(7) 4 .
O1 S1 C3 110.1(15) . .
S1 S1 C4 68.5(7) 4 .
O1 S1 C4 104.1(17) . .
C3 S1 C4 103.9(18) . .
S1 O1 S1 47.7(13) . 4
S1 C3 S1 45.2(14) . 4
S1 C4 S1 43.0(15) 4 .
S2 S2 O2 66.8(6) 4_755 .
S2 S2 C6 67.5(8) 4_755 .
O2 S2 C6 107.4(19) . .
S2 S2 C5 68.4(7) 4_755 .
O2 S2 C5 107.5(16) . .
C6 S2 C5 104(2) . .
S2 O2 S2 46.3(12) . 4_755
S2 C5 S2 43.2(14) 4_755 .
S2 C6 S2 45.0(17) 4_755 .
I4 Pb1 I1 89.35(6) . .
I4 Pb1 I1 89.35(6) . 1_655
I1 Pb1 I1 91.91(8) . 1_655
I4 Pb1 I2 89.61(6) . 1_655
I1 Pb1 I2 178.90(9) . 1_655
I1 Pb1 I2 88.40(4) 1_655 1_655
I4 Pb1 I2 89.61(6) . .
I1 Pb1 I2 88.40(4) . .
I1 Pb1 I2 178.90(9) 1_655 .
I2 Pb1 I2 91.26(8) 1_655 .
I4 Pb1 I3 178.53(10) . .
I1 Pb1 I3 91.67(7) . .
I1 Pb1 I3 91.67(7) 1_655 .
I2 Pb1 I3 89.36(6) 1_655 .
I2 Pb1 I3 89.36(6) . .
I7 Pb2 I5 96.16(7) . .
I7 Pb2 I5 96.16(7) . 1_655
I5 Pb2 I5 93.51(8) . 1_655
I7 Pb2 I3 93.06(6) . .
I5 Pb2 I3 170.30(8) . .
I5 Pb2 I3 88.51(5) 1_655 .
I7 Pb2 I3 93.06(6) . 1_455
I5 Pb2 I3 88.51(5) . 1_455
I5 Pb2 I3 170.30(8) 1_655 1_455
I3 Pb2 I3 87.97(8) . 1_455
I8 Pb3 I6 94.48(8) . 1_655
I8 Pb3 I6 94.48(8) . .
I6 Pb3 I6 93.05(9) 1_655 .
I8 Pb3 I4 92.60(7) . 1_455
I6 Pb3 I4 172.53(8) 1_655 1_455
I6 Pb3 I4 88.78(5) . 1_455
I8 Pb3 I4 92.60(7) . .
I6 Pb3 I4 88.78(5) 1_655 .
I6 Pb3 I4 172.53(8) . .
I4 Pb3 I4 88.52(8) 1_455 .
Pb1 I1 Pb1 91.91(8) . 1_455
Pb1 I2 Pb1 91.26(8) 1_455 .
Pb1 I3 Pb2 92.54(6) . .
Pb1 I3 Pb2 92.54(6) . 1_655
Pb2 I3 Pb2 87.97(8) . 1_655
Pb1 I4 Pb3 95.19(6) . 1_655
Pb1 I4 Pb3 95.19(6) . .
Pb3 I4 Pb3 88.52(8) 1_655 .
Pb2 I5 Pb2 93.51(8) . 1_455
Pb3 I6 Pb3 93.05(9) 1_455 .

loop_
_geom_bond_atom_site_label_1
_geom_bond_atom_site_label_2
_geom_bond_distance
_geom_bond_site_symmetry_2
N1 C1 1.60(6) .
N2 C2 1.47(6) .
S1 S1 1.33(3) 4
S1 O1 1.65(3) .
S1 C3 1.73(4) .
S1 C4 1.82(4) .
O1 S1 1.65(3) 4
C3 S1 1.73(4) 4
C4 S1 1.82(4) 4
S2 S2 1.24(3) 4_755
S2 O2 1.58(2) .
S2 C6 1.62(5) .
S2 C5 1.69(4) .
O2 S2 1.58(2) 4_755
C5 S2 1.69(4) 4_755
C6 S2 1.62(5) 4_755
Pb1 I4 3.189(3) .
Pb1 I1 3.214(2) .
Pb1 I1 3.214(2) 1_655
Pb1 I2 3.232(2) 1_655
Pb1 I2 3.232(2) .
Pb1 I3 3.241(3) .
Pb2 I7 3.027(3) .
Pb2 I5 3.172(2) .
Pb2 I5 3.172(2) 1_655
Pb2 I3 3.327(2) .
Pb2 I3 3.327(2) 1_455
Pb3 I8 3.008(3) .
Pb3 I6 3.184(2) 1_655
Pb3 I6 3.184(2) .
Pb3 I4 3.311(2) 1_455
Pb3 I4 3.311(2) .
I1 Pb1 3.214(2) 1_455
I2 Pb1 3.232(2) 1_455
I3 Pb2 3.327(2) 1_655
I4 Pb3 3.311(2) 1_655
I5 Pb2 3.172(2) 1_455
I6 Pb3 3.184(2) 1_455
